data_4128279
loop_
_publ_author_name
'Palumbo, Chad T.'
'Zivkovic, Ivica'
'Scopelliti, Rosario'
'Mazzanti, Marinella'

_publ_section_title
;
 Molecular Complex of Tb in the +4 Oxidation State.
;
_journal_issue 25
_journal_name_full 'Journal of the American Chemical Society'
_journal_page_first 9827
_journal_page_last 9831
_journal_paper_doi 10.1021/jacs.9b05337
_journal_volume 141
_journal_year 2019
_chemical_formula_moiety 'C48 H108 O16 Si4 Tb'
_chemical_formula_sum 'C48 H108 O16 Si4 Tb'
_chemical_formula_weight 1212.62
_space_group_crystal_system monoclinic
_space_group_IT_number 15
_space_group_name_Hall '-C 2yc'
_space_group_name_H-M_alt 'C 1 2/c 1'
_symmetry_space_group_name_Hall '-C 2yc'
_symmetry_space_group_name_H-M 'C 1 2/c 1'
_atom_sites_solution_hydrogens geom
_atom_sites_solution_primary dual
_atom_sites_solution_secondary difmap
_audit_creation_date 2019-04-18
_audit_creation_method
;
Olex2 1.2
(compiled 2018.05.29 svn.r3508 for OlexSys, GUI svn.r5506)
;
_cell_angle_alpha 90
_cell_angle_beta 96.4478(17)
_cell_angle_gamma 90
_cell_formula_units_Z 8
_cell_length_a 24.0696(5)
_cell_length_b 13.4628(2)
_cell_length_c 40.7459(8)
_cell_measurement_reflns_used 14952
_cell_measurement_temperature 140.00(10)
_cell_measurement_theta_max 73.0670
_cell_measurement_theta_min 3.8360
_cell_volume 13120.0(4)
_computing_cell_refinement 'CrysAlisPro 1.171.40.20a (Rigaku OD, 2018)'
_computing_data_collection 'CrysAlisPro 1.171.40.20a (Rigaku OD, 2018)'
_computing_data_reduction 'CrysAlisPro 1.171.40.20a (Rigaku OD, 2018)'
_computing_molecular_graphics 'Olex2 (Dolomanov et al., 2009)'
_computing_publication_material 'Olex2 (Dolomanov et al., 2009)'
_computing_structure_refinement 'ShelXL (Sheldrick, 2015)'
_computing_structure_solution 'ShelXT (Sheldrick, 2015)'
_diffrn_ambient_environment N~2~
_diffrn_ambient_temperature 140.00(10)
_diffrn_detector 'CCD plate'
_diffrn_detector_area_resol_mean 10.2665
_diffrn_detector_type Atlas
_diffrn_measured_fraction_theta_full 1.000
_diffrn_measured_fraction_theta_max 0.980
_diffrn_measurement_details
;
List of Runs (angles in degrees, time in seconds):

  # Type    Start    End  Width  t~exp~   \w     \q     \k     \f   Frames
--------------------------------------------------------------------------
  1  \w   -113.00 -19.00   1.00    7.50    --  -43.01 -57.00 -90.00   94
  2  \w   -123.00 -94.00   1.00    7.50    --  -43.01 -99.00  60.00   29
  3  \w    -66.00  28.00   1.00    7.50    --  -43.01  57.00  60.00   94
  4  \w   -124.00 -81.00   1.00    7.50    --  -43.01 -99.00   0.00   43
  5  \w    -87.00 -27.00   1.00    7.50    --  -43.01 125.00 120.00   60
  6  \w     51.00  77.00   1.00   30.00    --  105.68-125.00 150.00   26
  7  \w     77.00 173.00   1.00   30.00    --  105.68  30.00   0.00   96
  8  \w     43.00 117.00   1.00   30.00    --  105.68-125.00 -30.00   74
  9  \w     34.00 126.00   1.00   30.00    --  105.68 -45.00 -90.00   92
 10  \w     48.00 108.00   1.00   30.00    --  105.68 -94.00  60.00   60
 11  \w     94.00 121.00   1.00   30.00    --  105.68 125.00   0.00   27
 12  \w    146.00 172.00   1.00   30.00    --  105.68 125.00   0.00   26
 13  \w     77.00 177.00   1.00   30.00    --  105.68  30.00 -60.00  100
 14  \w     68.00 108.00   1.00   30.00    --  105.68 -94.00 -30.00   40
 15  \w     29.00 101.00   1.00   30.00    --  105.68 -94.00 150.00   72
 16  \w     29.00 114.00   1.00   30.00    --  105.68 -30.00   0.00   85
 17  \w     41.00 125.00   1.00   30.00    --  105.68 -45.00 120.00   84
;
_diffrn_measurement_device 'four-circle diffractometer'
_diffrn_measurement_device_type 'SuperNova, Dual, Cu at home/near, Atlas'
_diffrn_measurement_method '\w scans'
_diffrn_orient_matrix_type 'CrysAlisPro convention (1999,Acta A55,543-557)'
_diffrn_orient_matrix_UB_11 0.0295025000
_diffrn_orient_matrix_UB_12 -0.0967847000
_diffrn_orient_matrix_UB_13 -0.0083775000
_diffrn_orient_matrix_UB_21 -0.0313662000
_diffrn_orient_matrix_UB_22 0.0021671000
_diffrn_orient_matrix_UB_23 -0.0351053000
_diffrn_orient_matrix_UB_31 0.0479095000
_diffrn_orient_matrix_UB_32 0.0610161000
_diffrn_orient_matrix_UB_33 -0.0120475000
_diffrn_radiation_monochromator mirror
_diffrn_radiation_probe x-ray
_diffrn_radiation_type CuK\a
_diffrn_radiation_wavelength 1.54184
_diffrn_reflns_av_R_equivalents 0.0422
_diffrn_reflns_av_unetI/netI 0.0340
_diffrn_reflns_Laue_measured_fraction_full 1.000
_diffrn_reflns_Laue_measured_fraction_max 0.980
_diffrn_reflns_limit_h_max 29
_diffrn_reflns_limit_h_min -27
_diffrn_reflns_limit_k_max 16
_diffrn_reflns_limit_k_min -11
_diffrn_reflns_limit_l_max 48
_diffrn_reflns_limit_l_min -50
_diffrn_reflns_number 45657
_diffrn_reflns_point_group_measured_fraction_full 1.000
_diffrn_reflns_point_group_measured_fraction_max 0.980
_diffrn_reflns_theta_full 67.684
_diffrn_reflns_theta_max 73.684
_diffrn_reflns_theta_min 3.696
_diffrn_source 'micro-focus sealed X-ray tube'
_diffrn_source_type 'SuperNova (Cu) X-ray Source'
_exptl_absorpt_coefficient_mu 6.453
_exptl_absorpt_correction_T_max 0.970
_exptl_absorpt_correction_T_min 0.328
_exptl_absorpt_correction_type gaussian
_exptl_absorpt_process_details
;
CrysAlisPro 1.171.40.20a (Rigaku Oxford Diffraction, 2018).
 Numerical absorption correction based on Gaussian integration over
 a multifaceted crystal model.
 Empirical absorption correction using spherical harmonics
 as implemented in SCALE3 ABSPACK scaling algorithm
;
_exptl_crystal_colour 'clear intense orange'
_exptl_crystal_density_diffrn 1.228
_exptl_crystal_description plate
_exptl_crystal_F_000 5160
_exptl_crystal_size_max 0.252
_exptl_crystal_size_mid 0.178
_exptl_crystal_size_min 0.068
_refine_diff_density_max 1.123
_refine_diff_density_min -1.381
_refine_diff_density_rms 0.077
_refine_ls_extinction_method none
_refine_ls_goodness_of_fit_ref 1.058
_refine_ls_hydrogen_treatment constr
_refine_ls_matrix_type full
_refine_ls_number_parameters 776
_refine_ls_number_reflns 12978
_refine_ls_number_restraints 510
_refine_ls_restrained_S_all 1.081
_refine_ls_R_factor_all 0.0595
_refine_ls_R_factor_gt 0.0518
_refine_ls_shift/su_max 0.002
_refine_ls_shift/su_mean 0.000
_refine_ls_structure_factor_coef Fsqd
_refine_ls_weighting_details 'w=1/[\s^2^(Fo^2^)+(0.0422P)^2^+69.1149P] where P=(Fo^2^+2Fc^2^)/3'
_refine_ls_weighting_scheme calc
_refine_ls_wR_factor_gt 0.1218
_refine_ls_wR_factor_ref 0.1266
_reflns_Friedel_coverage 0.000
_reflns_number_gt 11131
_reflns_number_total 12978
_reflns_threshold_expression 'I > 2\s(I)'
_cod_data_source_file ja9b05337_si_003.cif
_cod_data_source_block ctp463
_cod_depositor_comments
;
The following automatic conversions were performed:

'_exptl_absorpt_correction_type' value 'Gaussian' changed to
'gaussian' according to
/home/data/users/saulius/crontab/automatic-downloads/current/ACS/lib/dictionaries/cif_core.dic
dictionary named 'cif_core.dic' version 2.4.2 from 2011-04-26.

Automatic conversion script
Id: cif_fix_values 4973 2017-02-22 13:04:09Z antanas 
;
_cod_original_cell_volume 13119.9(4)
_cod_database_code 4128279
_shelx_shelxl_version_number 2018/3
_audit_contact_author 'Farzaneh Fadaei Tirani'
_chemical_oxdiff_formula 'C48 H108 O16 Si4 Tb'
_shelx_space_group_comment
;
The symmetry employed for this shelxl refinement is uniquely defined
by the following loop, which should always be used as a source of
symmetry information in preference to the above space-group names.
They are only intended as comments.
;
_reflns_odcompleteness_completeness 99.96
_reflns_odcompleteness_iscentric 1
_reflns_odcompleteness_theta 66.97
_olex2_refinement_description
;
1. Fixed Uiso
 At 1.5 times of:
  All C(H,H,H) groups
2. Restrained distances
 C42A-C41 = C42B-C41 = C44B-C41 = C44A-C41 = C43B-C41 = C43A-C41
 1.54 with sigma of 0.02
 C46A-C45 = C46B-C45 = C47A-C45 = C47B-C45 = C48B-C45 = C48A-C45
 1.54 with sigma of 0.02
 Si3-O44A \\sim Si3-O44B
 with sigma of 0.02
 C49-C50A \\sim C50B-C49 \\sim C49-C52A \\sim C52B-C49 \\sim C49-C51A \\sim
C51B-C49
 with sigma of 0.02
 C50A-C51A \\sim C51A-C52A \\sim C52A-C50A \\sim C50B-C51B \\sim C51B-C52B
\\sim C52B-C50B
 with sigma of 0.02
 O44A-C49 \\sim O44B-C49
 with sigma of 0.02
 Si3-O42A \\sim Si3-O42B
 with sigma of 0.02
 Si3-O43A \\sim Si3-O43B
 with sigma of 0.02
 O42A-C41 \\sim O42B-C41
 with sigma of 0.02
 O43A-C45 \\sim O43B-C45
 with sigma of 0.02
 C42A-C44A \\sim C44A-C43A \\sim C43A-C42A \\sim C42B-C44B \\sim C44B-C43B
\\sim C43B-C42B
 with sigma of 0.02
 C46A-C47A \\sim C47A-C48A \\sim C48A-C46A \\sim C46B-C47B \\sim C47B-C48B
\\sim C48B-C46B
 with sigma of 0.02
3. Uiso/Uaniso restraints and constraints
O42A \\sim O42B \\sim O43A \\sim O43B \\sim O44A \\sim O44B \\sim C1 \\sim C2
\\sim C3 \\sim C4 \\sim C5 \\sim C6 \\sim C7 \\sim C8 \\sim C9 \\sim C10 \\sim
C11 \\sim C12 \\sim C21 \\sim C22 \\sim C23 \\sim C24 \\sim C25 \\sim C26 \\sim
C27 \\sim C28 \\sim C29 \\sim C30 \\sim C31 \\sim C32 \\sim C41 \\sim C42A
\\sim C42B \\sim C43A \\sim C43B \\sim C44A \\sim C44B \\sim C45 \\sim C46A
\\sim C46B \\sim C47A \\sim C47B \\sim C48A \\sim C48B \\sim C49 \\sim C50A
\\sim C50B \\sim C51A \\sim C51B \\sim C52A \\sim C52B \\sim C61 \\sim C62
\\sim C63 \\sim C64 \\sim C65 \\sim C66 \\sim C67 \\sim C68 \\sim C69 \\sim C70
\\sim C71 \\sim C72: within 2A with sigma of 0.005 and sigma for terminal atoms
of 0.01
4. Others
 Sof(O42B)=Sof(O43B)=Sof(O44B)=Sof(C42B)=Sof(H42D)=Sof(H42E)=Sof(H42F)=
 Sof(C43B)=Sof(H43D)=Sof(H43E)=Sof(H43F)=Sof(C44B)=Sof(H44D)=Sof(H44E)=
 Sof(H44F)=Sof(C46B)=Sof(H46D)=Sof(H46E)=Sof(H46F)=Sof(C47B)=Sof(H47D)=
 Sof(H47E)=Sof(H47F)=Sof(C48B)=Sof(H48D)=Sof(H48E)=Sof(H48F)=Sof(C50B)=
 Sof(H50D)=Sof(H50E)=Sof(H50F)=Sof(C51B)=Sof(H51D)=Sof(H51E)=Sof(H51F)=
 Sof(C52B)=Sof(H52D)=Sof(H52E)=Sof(H52F)=1-FVAR(1)
 Sof(O42A)=Sof(O43A)=Sof(O44A)=Sof(C42A)=Sof(H42A)=Sof(H42B)=Sof(H42C)=
 Sof(C43A)=Sof(H43A)=Sof(H43B)=Sof(H43C)=Sof(C44A)=Sof(H44A)=Sof(H44B)=
 Sof(H44C)=Sof(C46A)=Sof(H46A)=Sof(H46B)=Sof(H46C)=Sof(C47A)=Sof(H47A)=
 Sof(H47B)=Sof(H47C)=Sof(C48A)=Sof(H48A)=Sof(H48B)=Sof(H48C)=Sof(C50A)=
 Sof(H50A)=Sof(H50B)=Sof(H50C)=Sof(C51A)=Sof(H51A)=Sof(H51B)=Sof(H51C)=
 Sof(C52A)=Sof(H52A)=Sof(H52B)=Sof(H52C)=FVAR(1)
5.a Idealised Me refined as rotating group:
 C2(H2A,H2B,H2C), C3(H3A,H3B,H3C), C4(H4A,H4B,H4C), C6(H6A,H6B,H6C), C7(H7A,
 H7B,H7C), C8(H8A,H8B,H8C), C10(H10A,H10B,H10C), C11(H11A,H11B,H11C), C12(H12A,
 H12B,H12C), C22(H22A,H22B,H22C), C23(H23A,H23B,H23C), C24(H24A,H24B,H24C),
 C26(H26A,H26B,H26C), C27(H27A,H27B,H27C), C28(H28A,H28B,H28C), C30(H30A,H30B,
 H30C), C31(H31A,H31B,H31C), C32(H32A,H32B,H32C), C42A(H42A,H42B,H42C),
 C42B(H42D,H42E,H42F), C43A(H43A,H43B,H43C), C43B(H43D,H43E,H43F), C44A(H44A,
 H44B,H44C), C44B(H44D,H44E,H44F), C46A(H46A,H46B,H46C), C46B(H46D,H46E,H46F),
 C47A(H47A,H47B,H47C), C47B(H47D,H47E,H47F), C48A(H48A,H48B,H48C), C48B(H48D,
 H48E,H48F), C50A(H50A,H50B,H50C), C50B(H50D,H50E,H50F), C51A(H51A,H51B,H51C),
 C51B(H51D,H51E,H51F), C52A(H52A,H52B,H52C), C52B(H52D,H52E,H52F), C62(H62A,
 H62B,H62C), C63(H63A,H63B,H63C), C64(H64A,H64B,H64C), C66(H66A,H66B,H66C),
 C67(H67A,H67B,H67C), C68(H68A,H68B,H68C), C70(H70A,H70B,H70C), C71(H71A,H71B,
 H71C), C72(H72A,H72B,H72C)
;
_olex2_submission_special_instructions 'No special instructions were received'
_oxdiff_exptl_absorpt_empirical_details
;
Empirical correction (ABSPACK) includes:
- Absorption correction using spherical harmonics
- Frame scaling
- Detector area scaling
- B-factor correction
;
_oxdiff_exptl_absorpt_empirical_full_max 1.613
_oxdiff_exptl_absorpt_empirical_full_min 0.684

loop_
_space_group_symop_operation_xyz
'x, y, z'
'-x, y, -z+1/2'
'x+1/2, y+1/2, z'
'-x+1/2, y+1/2, -z+1/2'
'-x, -y, -z'
'x, -y, z-1/2'
'-x+1/2, -y+1/2, -z'
'x+1/2, -y+1/2, z-1/2'

loop_
_atom_site_label
_atom_site_type_symbol
_atom_site_fract_x
_atom_site_fract_y
_atom_site_fract_z
_atom_site_U_iso_or_equiv
_atom_site_adp_type
_atom_site_occupancy
_atom_site_site_symmetry_order
_atom_site_calc_flag
_atom_site_refinement_flags_posn
_atom_site_refinement_flags_adp
_atom_site_refinement_flags_occupancy
_atom_site_disorder_assembly
_atom_site_disorder_group
Tb1 Tb 0.63846(2) 0.49971(2) 0.37476(2) 0.03014(8) Uani 1 1 d . . . . .
Si1 Si 0.72925(5) 0.44938(9) 0.43010(3) 0.0396(3) Uani 1 1 d . . . . .
Si2 Si 0.68283(5) 0.38069(9) 0.30231(3) 0.0363(2) Uani 1 1 d . . . . .
Si3 Si 0.61882(5) 0.76009(8) 0.36738(3) 0.0358(2) Uani 1 1 d D . . . .
Si4 Si 0.50904(4) 0.39241(8) 0.39653(3) 0.0312(2) Uani 1 1 d . . . . .
O1 O 0.68805(11) 0.3678(2) 0.40868(7) 0.0349(6) Uani 1 1 d . . . . .
O2 O 0.70467(12) 0.5443(2) 0.40935(8) 0.0446(7) Uani 1 1 d . . . . .
O3 O 0.72239(13) 0.4525(3) 0.46907(8) 0.0496(8) Uani 1 1 d . . . . .
O4 O 0.79267(12) 0.4192(3) 0.42625(8) 0.0493(8) Uani 1 1 d . . . . .
O21 O 0.65989(12) 0.4394(2) 0.33240(7) 0.0388(6) Uani 1 1 d . . . . .
O22 O 0.74584(13) 0.3388(2) 0.31161(8) 0.0463(7) Uani 1 1 d . . . . .
O23 O 0.64277(13) 0.2839(2) 0.29581(8) 0.0424(7) Uani 1 1 d . . . . .
O24 O 0.68402(13) 0.4494(2) 0.26980(7) 0.0451(7) Uani 1 1 d . . . . .
O41 O 0.62033(13) 0.6420(2) 0.36175(8) 0.0443(7) Uani 1 1 d . . . . .
O42A O 0.67122(16) 0.8203(3) 0.35710(12) 0.0504(9) Uani 0.813(4) 1 d D U P A 1
O42B O 0.6822(5) 0.7959(15) 0.3787(5) 0.058(2) Uani 0.187(4) 1 d D U P A 2
O43A O 0.6106(2) 0.7713(3) 0.40651(11) 0.0533(11) Uani 0.813(4) 1 d D U P A 1
O43B O 0.5861(9) 0.7883(17) 0.3989(5) 0.059(2) Uani 0.187(4) 1 d D U P A 2
O44A O 0.56288(16) 0.8102(3) 0.34700(10) 0.0466(9) Uani 0.813(4) 1 d D U P A 1
O44B O 0.6004(6) 0.8125(13) 0.3318(4) 0.0509(16) Uani 0.187(4) 1 d D U P A 2
O61 O 0.56431(11) 0.4490(2) 0.38759(7) 0.0345(6) Uani 1 1 d . . . . .
O62 O 0.52165(11) 0.3615(2) 0.43509(7) 0.0378(6) Uani 1 1 d . . . . .
O63 O 0.45304(11) 0.4587(2) 0.38816(7) 0.0373(6) Uani 1 1 d . . . . .
O64 O 0.49751(11) 0.2888(2) 0.37660(7) 0.0373(6) Uani 1 1 d . . . . .
C1 C 0.68779(18) 0.2575(3) 0.40997(11) 0.0405(9) Uani 1 1 d . U . . .
C2 C 0.63632(19) 0.2252(3) 0.38763(12) 0.0461(10) Uani 1 1 d . U . . .
H2A H 0.603360 0.244645 0.397260 0.069 Uiso 1 1 calc GR . . . .
H2B H 0.636684 0.154343 0.385068 0.069 Uiso 1 1 calc GR . . . .
H2C H 0.636320 0.256219 0.366411 0.069 Uiso 1 1 calc GR . . . .
C3 C 0.7394(2) 0.2198(4) 0.39660(16) 0.0600(13) Uani 1 1 d . U . . .
H3A H 0.739795 0.242491 0.374301 0.090 Uiso 1 1 calc GR . . . .
H3B H 0.739447 0.148478 0.396980 0.090 Uiso 1 1 calc GR . . . .
H3C H 0.771880 0.244199 0.409975 0.090 Uiso 1 1 calc GR . . . .
C4 C 0.6837(3) 0.2259(4) 0.44522(13) 0.0605(13) Uani 1 1 d . U . . .
H4A H 0.715809 0.249475 0.459129 0.091 Uiso 1 1 calc GR . . . .
H4B H 0.682162 0.154769 0.446360 0.091 Uiso 1 1 calc GR . . . .
H4C H 0.650412 0.253486 0.452565 0.091 Uiso 1 1 calc GR . . . .
C5 C 0.6857(2) 0.5051(5) 0.48863(15) 0.0708(16) Uani 1 1 d . U . . .
C6 C 0.6280(2) 0.5204(5) 0.46979(15) 0.0666(16) Uani 1 1 d . U . . .
H6A H 0.631153 0.561982 0.450931 0.100 Uiso 1 1 calc GR . . . .
H6B H 0.603966 0.551704 0.483971 0.100 Uiso 1 1 calc GR . . . .
H6C H 0.612593 0.457329 0.462582 0.100 Uiso 1 1 calc GR . . . .
C7 C 0.7121(3) 0.6052(6) 0.4976(2) 0.098(2) Uani 1 1 d . U . . .
H7A H 0.749632 0.595671 0.507779 0.147 Uiso 1 1 calc GR . . . .
H7B H 0.690648 0.638964 0.512637 0.147 Uiso 1 1 calc GR . . . .
H7C H 0.712712 0.644385 0.477915 0.147 Uiso 1 1 calc GR . . . .
C8 C 0.6823(3) 0.4421(7) 0.51844(17) 0.101(2) Uani 1 1 d . U . . .
H8A H 0.669254 0.377016 0.511732 0.152 Uiso 1 1 calc GR . . . .
H8B H 0.656697 0.471671 0.532062 0.152 Uiso 1 1 calc GR . . . .
H8C H 0.718600 0.437129 0.530716 0.152 Uiso 1 1 calc GR . . . .
C9 C 0.8458(2) 0.4522(5) 0.44236(17) 0.0710(15) Uani 1 1 d . U . . .
C10 C 0.8880(3) 0.4236(8) 0.4200(2) 0.116(3) Uani 1 1 d . U . . .
H10A H 0.888669 0.352666 0.417837 0.174 Uiso 1 1 calc GR . . . .
H10B H 0.924195 0.446765 0.429069 0.174 Uiso 1 1 calc GR . . . .
H10C H 0.878220 0.453119 0.398677 0.174 Uiso 1 1 calc GR . . . .
C11 C 0.8562(3) 0.4009(7) 0.4752(2) 0.105(2) Uani 1 1 d . U . . .
H11A H 0.826473 0.416179 0.488180 0.157 Uiso 1 1 calc GR . . . .
H11B H 0.891095 0.423237 0.486470 0.157 Uiso 1 1 calc GR . . . .
H11C H 0.857711 0.330396 0.471794 0.157 Uiso 1 1 calc GR . . . .
C12 C 0.8442(3) 0.5608(6) 0.4478(2) 0.110(3) Uani 1 1 d . U . . .
H12A H 0.839555 0.594335 0.426876 0.165 Uiso 1 1 calc GR . . . .
H12B H 0.878488 0.581820 0.460134 0.165 Uiso 1 1 calc GR . . . .
H12C H 0.813380 0.576820 0.459935 0.165 Uiso 1 1 calc GR . . . .
C21 C 0.8002(2) 0.3849(4) 0.31277(14) 0.0553(12) Uani 1 1 d . U . . .
C22 C 0.7998(2) 0.4845(4) 0.32896(16) 0.0652(15) Uani 1 1 d . U . . .
H22A H 0.772109 0.525880 0.316927 0.098 Uiso 1 1 calc GR . . . .
H22B H 0.835942 0.514852 0.329102 0.098 Uiso 1 1 calc GR . . . .
H22C H 0.791142 0.476839 0.351249 0.098 Uiso 1 1 calc GR . . . .
C23 C 0.8399(2) 0.3139(5) 0.33285(17) 0.0740(17) Uani 1 1 d . U . . .
H23A H 0.829860 0.309667 0.354962 0.111 Uiso 1 1 calc GR . . . .
H23B H 0.877491 0.337916 0.333394 0.111 Uiso 1 1 calc GR . . . .
H23C H 0.837200 0.249213 0.322849 0.111 Uiso 1 1 calc GR . . . .
C24 C 0.8155(2) 0.3941(5) 0.27765(15) 0.0685(15) Uani 1 1 d . U . . .
H24A H 0.818495 0.329092 0.268351 0.103 Uiso 1 1 calc GR . . . .
H24B H 0.850566 0.428124 0.277911 0.103 Uiso 1 1 calc GR . . . .
H24C H 0.786930 0.431010 0.264521 0.103 Uiso 1 1 calc GR . . . .
C25 C 0.6498(2) 0.1953(4) 0.27691(12) 0.0472(10) Uani 1 1 d . U . . .
C26 C 0.6791(2) 0.1181(4) 0.29977(13) 0.0568(12) Uani 1 1 d . U . . .
H26A H 0.715215 0.142544 0.308533 0.085 Uiso 1 1 calc GR . . . .
H26B H 0.683482 0.057938 0.287670 0.085 Uiso 1 1 calc GR . . . .
H26C H 0.657203 0.104912 0.317572 0.085 Uiso 1 1 calc GR . . . .
C27 C 0.6829(3) 0.2154(4) 0.24776(13) 0.0609(13) Uani 1 1 d . U . . .
H27A H 0.664372 0.265870 0.233920 0.091 Uiso 1 1 calc GR . . . .
H27B H 0.685317 0.155531 0.235211 0.091 Uiso 1 1 calc GR . . . .
H27C H 0.719847 0.237513 0.255824 0.091 Uiso 1 1 calc GR . . . .
C28 C 0.5911(2) 0.1607(4) 0.26419(14) 0.0586(13) Uani 1 1 d . U . . .
H28A H 0.570354 0.147829 0.282547 0.088 Uiso 1 1 calc GR . . . .
H28B H 0.593287 0.101074 0.251504 0.088 Uiso 1 1 calc GR . . . .
H28C H 0.572513 0.211510 0.250504 0.088 Uiso 1 1 calc GR . . . .
C29 C 0.6437(2) 0.5164(4) 0.25249(12) 0.0488(11) Uani 1 1 d . U . . .
C30 C 0.6564(3) 0.6182(4) 0.26655(15) 0.0642(14) Uani 1 1 d . U . . .
H30A H 0.648570 0.619896 0.289133 0.096 Uiso 1 1 calc GR . . . .
H30B H 0.633608 0.666410 0.253979 0.096 Uiso 1 1 calc GR . . . .
H30C H 0.695150 0.633303 0.265519 0.096 Uiso 1 1 calc GR . . . .
C31 C 0.5846(2) 0.4848(4) 0.25696(15) 0.0597(14) Uani 1 1 d . U . . .
H31A H 0.578338 0.418255 0.248869 0.090 Uiso 1 1 calc GR . . . .
H31B H 0.558480 0.528930 0.244868 0.090 Uiso 1 1 calc GR . . . .
H31C H 0.579472 0.487048 0.279979 0.090 Uiso 1 1 calc GR . . . .
C32 C 0.6540(3) 0.5119(5) 0.21663(14) 0.0727(17) Uani 1 1 d . U . . .
H32A H 0.691850 0.531349 0.214591 0.109 Uiso 1 1 calc GR . . . .
H32B H 0.628764 0.556136 0.203933 0.109 Uiso 1 1 calc GR . . . .
H32C H 0.648014 0.445292 0.208571 0.109 Uiso 1 1 calc GR . . . .
C41 C 0.73153(19) 0.8109(4) 0.36264(14) 0.0554(10) Uani 1 1 d D U . . .
C42A C 0.7483(3) 0.7219(5) 0.3434(2) 0.071(2) Uani 0.813(4) 1 d D U P A 1
H42A H 0.736074 0.662223 0.353288 0.107 Uiso 0.813(4) 1 calc GR . P A 1
H42B H 0.788218 0.720620 0.343665 0.107 Uiso 0.813(4) 1 calc GR . P A 1
H42C H 0.731223 0.726355 0.320979 0.107 Uiso 0.813(4) 1 calc GR . P A 1
C42B C 0.7437(12) 0.770(2) 0.3290(5) 0.069(4) Uani 0.187(4) 1 d D U P A 2
H42D H 0.715909 0.721869 0.321377 0.104 Uiso 0.187(4) 1 calc GR . P A 2
H42E H 0.779997 0.739650 0.331157 0.104 Uiso 0.187(4) 1 calc GR . P A 2
H42F H 0.742937 0.823696 0.313339 0.104 Uiso 0.187(4) 1 calc GR . P A 2
C43A C 0.7504(3) 0.7915(6) 0.39888(19) 0.0744(19) Uani 0.813(4) 1 d D U P A 1
H43A H 0.730864 0.835176 0.412238 0.112 Uiso 0.813(4) 1 calc GR . P A 1
H43B H 0.789913 0.803198 0.403223 0.112 Uiso 0.813(4) 1 calc GR . P A 1
H43C H 0.742462 0.723792 0.404090 0.112 Uiso 0.813(4) 1 calc GR . P A 1
C43B C 0.7850(10) 0.787(2) 0.3872(6) 0.073(4) Uani 0.187(4) 1 d D U P A 2
H43D H 0.786241 0.831216 0.405901 0.110 Uiso 0.187(4) 1 calc GR . P A 2
H43E H 0.817791 0.796936 0.376228 0.110 Uiso 0.187(4) 1 calc GR . P A 2
H43F H 0.783463 0.719861 0.394584 0.110 Uiso 0.187(4) 1 calc GR . P A 2
C44A C 0.7538(3) 0.9052(6) 0.3510(2) 0.0726(19) Uani 0.813(4) 1 d D U P A 1
H44A H 0.741740 0.913576 0.327938 0.109 Uiso 0.813(4) 1 calc GR . P A 1
H44B H 0.793927 0.903930 0.354459 0.109 Uiso 0.813(4) 1 calc GR . P A 1
H44C H 0.740275 0.959547 0.363180 0.109 Uiso 0.813(4) 1 calc GR . P A 1
C44B C 0.7301(13) 0.9252(12) 0.3600(7) 0.065(3) Uani 0.187(4) 1 d D U P A 2
H44D H 0.735129 0.944563 0.337823 0.097 Uiso 0.187(4) 1 calc GR . P A 2
H44E H 0.759541 0.952883 0.375043 0.097 Uiso 0.187(4) 1 calc GR . P A 2
H44F H 0.694670 0.949184 0.365371 0.097 Uiso 0.187(4) 1 calc GR . P A 2
C45 C 0.5953(2) 0.8539(4) 0.42537(14) 0.0605(11) Uani 1 1 d D U . . .
C46A C 0.6197(4) 0.8301(7) 0.46076(19) 0.081(2) Uani 0.813(4) 1 d D U P A 1
H46A H 0.606269 0.766477 0.467048 0.122 Uiso 0.813(4) 1 calc GR . P A 1
H46B H 0.608411 0.880174 0.475403 0.122 Uiso 0.813(4) 1 calc GR . P A 1
H46C H 0.659778 0.828572 0.462064 0.122 Uiso 0.813(4) 1 calc GR . P A 1
C46B C 0.6450(9) 0.822(3) 0.4488(7) 0.074(3) Uani 0.187(4) 1 d D U P A 2
H46D H 0.633182 0.775128 0.464392 0.111 Uiso 0.187(4) 1 calc GR . P A 2
H46E H 0.661348 0.878721 0.460313 0.111 Uiso 0.187(4) 1 calc GR . P A 2
H46F H 0.672208 0.791068 0.436521 0.111 Uiso 0.187(4) 1 calc GR . P A 2
C47A C 0.6197(4) 0.9520(7) 0.4153(3) 0.081(3) Uani 0.813(4) 1 d D U P A 1
H47A H 0.659335 0.945256 0.415150 0.121 Uiso 0.813(4) 1 calc GR . P A 1
H47B H 0.612054 1.002695 0.430717 0.121 Uiso 0.813(4) 1 calc GR . P A 1
H47C H 0.602928 0.969907 0.393585 0.121 Uiso 0.813(4) 1 calc GR . P A 1
C47B C 0.6061(15) 0.949(2) 0.4070(10) 0.070(4) Uani 0.187(4) 1 d D U P A 2
H47D H 0.638862 0.940641 0.395781 0.104 Uiso 0.187(4) 1 calc GR . P A 2
H47E H 0.611871 1.002722 0.422425 0.104 Uiso 0.187(4) 1 calc GR . P A 2
H47F H 0.574551 0.963105 0.391156 0.104 Uiso 0.187(4) 1 calc GR . P A 2
C48A C 0.5317(3) 0.8597(6) 0.4233(2) 0.0735(19) Uani 0.813(4) 1 d D U P A 1
H48A H 0.516778 0.877935 0.401295 0.110 Uiso 0.813(4) 1 calc GR . P A 1
H48B H 0.521322 0.908739 0.438604 0.110 Uiso 0.813(4) 1 calc GR . P A 1
H48C H 0.517083 0.796226 0.428726 0.110 Uiso 0.813(4) 1 calc GR . P A 1
C48B C 0.5428(9) 0.864(3) 0.4429(8) 0.076(3) Uani 0.187(4) 1 d D U P A 2
H48D H 0.520086 0.916848 0.433019 0.114 Uiso 0.187(4) 1 calc GR . P A 2
H48E H 0.553218 0.877883 0.465816 0.114 Uiso 0.187(4) 1 calc GR . P A 2
H48F H 0.522067 0.802744 0.440737 0.114 Uiso 0.187(4) 1 calc GR . P A 2
C49 C 0.5459(2) 0.8283(4) 0.31298(14) 0.0575(11) Uani 1 1 d D U . . .
C50A C 0.5205(3) 0.7316(6) 0.2994(2) 0.0721(19) Uani 0.813(4) 1 d D U P A 1
H50A H 0.548333 0.680328 0.301640 0.108 Uiso 0.813(4) 1 calc GR . P A 1
H50B H 0.506994 0.739996 0.276474 0.108 Uiso 0.813(4) 1 calc GR . P A 1
H50C H 0.489973 0.713434 0.311448 0.108 Uiso 0.813(4) 1 calc GR . P A 1
C50B C 0.5480(13) 0.7282(13) 0.2959(8) 0.070(4) Uani 0.187(4) 1 d D U P A 2
H50D H 0.580523 0.692432 0.305144 0.105 Uiso 0.187(4) 1 calc GR . P A 2
H50E H 0.549578 0.738203 0.272732 0.105 Uiso 0.187(4) 1 calc GR . P A 2
H50F H 0.515043 0.690851 0.299157 0.105 Uiso 0.187(4) 1 calc GR . P A 2
C51A C 0.5011(4) 0.9051(7) 0.3132(3) 0.095(2) Uani 0.813(4) 1 d D U P A 1
H51A H 0.488570 0.907694 0.334760 0.143 Uiso 0.813(4) 1 calc GR . P A 1
H51B H 0.470324 0.888097 0.297168 0.143 Uiso 0.813(4) 1 calc GR . P A 1
H51C H 0.515724 0.968738 0.307936 0.143 Uiso 0.813(4) 1 calc GR . P A 1
C51B C 0.4835(8) 0.852(2) 0.3152(9) 0.075(3) Uani 0.187(4) 1 d D U P A 2
H51D H 0.462450 0.791271 0.314099 0.112 Uiso 0.187(4) 1 calc GR . P A 2
H51E H 0.469669 0.894320 0.297170 0.112 Uiso 0.187(4) 1 calc GR . P A 2
H51F H 0.479761 0.884927 0.335728 0.112 Uiso 0.187(4) 1 calc GR . P A 2
C52A C 0.5912(3) 0.8625(6) 0.2933(2) 0.081(2) Uani 0.813(4) 1 d D U P A 1
H52A H 0.607292 0.922817 0.302693 0.122 Uiso 0.813(4) 1 calc GR . P A 1
H52B H 0.575770 0.874362 0.270910 0.122 Uiso 0.813(4) 1 calc GR . P A 1
H52C H 0.619604 0.812312 0.293765 0.122 Uiso 0.813(4) 1 calc GR . P A 1
C52B C 0.5650(13) 0.9072(18) 0.2895(8) 0.078(3) Uani 0.187(4) 1 d D U P A 2
H52D H 0.584230 0.959523 0.302182 0.116 Uiso 0.187(4) 1 calc GR . P A 2
H52E H 0.532999 0.934110 0.276302 0.116 Uiso 0.187(4) 1 calc GR . P A 2
H52F H 0.589738 0.877534 0.275419 0.116 Uiso 0.187(4) 1 calc GR . P A 2
C61 C 0.49212(19) 0.2960(4) 0.45520(11) 0.0437(10) Uani 1 1 d . U . . .
C62 C 0.5092(3) 0.3274(5) 0.49032(13) 0.0640(14) Uani 1 1 d . U . . .
H62A H 0.549099 0.323305 0.495014 0.096 Uiso 1 1 calc GR . . . .
H62B H 0.491976 0.284383 0.505031 0.096 Uiso 1 1 calc GR . . . .
H62C H 0.497342 0.394557 0.493335 0.096 Uiso 1 1 calc GR . . . .
C63 C 0.4289(2) 0.3052(4) 0.44681(14) 0.0538(12) Uani 1 1 d . U . . .
H63A H 0.417939 0.373152 0.449091 0.081 Uiso 1 1 calc GR . . . .
H63B H 0.410422 0.264355 0.461576 0.081 Uiso 1 1 calc GR . . . .
H63C H 0.418566 0.283754 0.424482 0.081 Uiso 1 1 calc GR . . . .
C64 C 0.5101(2) 0.1893(4) 0.44961(14) 0.0557(12) Uani 1 1 d . U . . .
H64A H 0.500164 0.171609 0.426889 0.084 Uiso 1 1 calc GR . . . .
H64B H 0.491734 0.145448 0.463492 0.084 Uiso 1 1 calc GR . . . .
H64C H 0.549903 0.183730 0.454923 0.084 Uiso 1 1 calc GR . . . .
C65 C 0.43976(18) 0.5610(3) 0.39464(12) 0.0419(9) Uani 1 1 d . U . . .
C66 C 0.4623(2) 0.6256(4) 0.36903(13) 0.0522(12) Uani 1 1 d . U . . .
H66A H 0.502377 0.623076 0.371812 0.078 Uiso 1 1 calc GR . . . .
H66B H 0.450179 0.692829 0.371562 0.078 Uiso 1 1 calc GR . . . .
H66C H 0.448591 0.602037 0.347383 0.078 Uiso 1 1 calc GR . . . .
C67 C 0.4641(2) 0.5896(4) 0.42937(13) 0.0558(12) Uani 1 1 d . U . . .
H67A H 0.449576 0.546107 0.445016 0.084 Uiso 1 1 calc GR . . . .
H67B H 0.453917 0.656908 0.433749 0.084 Uiso 1 1 calc GR . . . .
H67C H 0.504056 0.583986 0.431281 0.084 Uiso 1 1 calc GR . . . .
C68 C 0.37632(19) 0.5656(4) 0.39088(14) 0.0531(12) Uani 1 1 d . U . . .
H68A H 0.362149 0.551556 0.368397 0.080 Uiso 1 1 calc GR . . . .
H68B H 0.364573 0.630852 0.396697 0.080 Uiso 1 1 calc GR . . . .
H68C H 0.362124 0.517471 0.405184 0.080 Uiso 1 1 calc GR . . . .
C69 C 0.47429(19) 0.2669(4) 0.34360(11) 0.0446(10) Uani 1 1 d . U . . .
C70 C 0.4110(2) 0.2720(5) 0.34179(14) 0.0629(14) Uani 1 1 d . U . . .
H70A H 0.398318 0.228385 0.358039 0.094 Uiso 1 1 calc GR . . . .
H70B H 0.394792 0.252066 0.320191 0.094 Uiso 1 1 calc GR . . . .
H70C H 0.399803 0.338857 0.346005 0.094 Uiso 1 1 calc GR . . . .
C71 C 0.4915(2) 0.1600(4) 0.33731(14) 0.0578(13) Uani 1 1 d . U . . .
H71A H 0.531562 0.155357 0.339707 0.087 Uiso 1 1 calc GR . . . .
H71B H 0.476988 0.140805 0.315327 0.087 Uiso 1 1 calc GR . . . .
H71C H 0.476819 0.116767 0.352961 0.087 Uiso 1 1 calc GR . . . .
C72 C 0.4976(2) 0.3359(4) 0.31933(12) 0.0537(12) Uani 1 1 d . U . . .
H72A H 0.487878 0.403189 0.323997 0.081 Uiso 1 1 calc GR . . . .
H72B H 0.482230 0.318907 0.297282 0.081 Uiso 1 1 calc GR . . . .
H72C H 0.537573 0.329483 0.321270 0.081 Uiso 1 1 calc GR . . . .

loop_
_atom_site_aniso_label
_atom_site_aniso_U_11
_atom_site_aniso_U_22
_atom_site_aniso_U_33
_atom_site_aniso_U_23
_atom_site_aniso_U_13
_atom_site_aniso_U_12
Tb1 0.02720(12) 0.02571(12) 0.03740(13) 0.00071(10) 0.00308(9) -0.00028(9)
Si1 0.0280(5) 0.0417(7) 0.0476(6) 0.0002(5) -0.0032(4) 0.0005(5)
Si2 0.0360(6) 0.0361(6) 0.0379(6) 0.0038(5) 0.0083(4) 0.0018(5)
Si3 0.0318(5) 0.0253(5) 0.0505(6) -0.0008(5) 0.0057(5) -0.0008(4)
Si4 0.0253(5) 0.0304(5) 0.0370(5) -0.0018(4) 0.0005(4) -0.0009(4)
O1 0.0280(13) 0.0315(15) 0.0447(15) 0.0053(12) 0.0022(11) 0.0044(11)
O2 0.0327(15) 0.0371(17) 0.0607(19) -0.0003(14) -0.0100(13) -0.0045(13)
O3 0.0394(17) 0.059(2) 0.0491(18) -0.0068(16) -0.0023(14) 0.0059(15)
O4 0.0287(15) 0.060(2) 0.0577(19) -0.0028(16) -0.0016(13) -0.0008(14)
O21 0.0408(16) 0.0369(16) 0.0402(15) 0.0000(12) 0.0108(12) 0.0001(12)
O22 0.0412(16) 0.0475(19) 0.0519(18) 0.0077(14) 0.0123(14) 0.0036(14)
O23 0.0435(16) 0.0384(17) 0.0467(17) -0.0031(13) 0.0121(13) 0.0023(13)
O24 0.0449(17) 0.0494(19) 0.0421(16) 0.0106(14) 0.0106(13) 0.0032(14)
O41 0.0417(16) 0.0261(15) 0.063(2) 0.0071(13) -0.0016(14) 0.0029(12)
O42A 0.0359(17) 0.0427(19) 0.074(2) 0.0080(18) 0.0107(17) -0.0058(15)
O42B 0.038(3) 0.053(4) 0.083(4) 0.006(4) 0.007(4) -0.006(3)
O43A 0.048(2) 0.052(2) 0.062(2) -0.0115(19) 0.0121(19) -0.0081(19)
O43B 0.055(4) 0.059(4) 0.067(4) -0.019(3) 0.017(4) -0.009(4)
O44A 0.0393(18) 0.0384(19) 0.062(2) 0.0066(17) 0.0046(16) 0.0062(15)
O44B 0.042(3) 0.044(3) 0.067(3) 0.013(3) 0.006(3) 0.004(3)
O61 0.0290(13) 0.0314(15) 0.0432(15) 0.0024(12) 0.0038(11) 0.0001(11)
O62 0.0324(14) 0.0421(17) 0.0385(15) 0.0010(12) 0.0018(11) -0.0053(12)
O63 0.0273(13) 0.0351(15) 0.0485(16) -0.0046(13) -0.0004(12) 0.0026(11)
O64 0.0324(14) 0.0358(16) 0.0425(15) -0.0046(12) -0.0007(12) -0.0024(12)
C1 0.038(2) 0.033(2) 0.050(2) 0.0043(18) 0.0040(17) 0.0002(17)
C2 0.045(2) 0.033(2) 0.058(3) 0.002(2) -0.001(2) 0.0022(19)
C3 0.043(3) 0.046(3) 0.092(4) -0.004(3) 0.012(3) 0.009(2)
C4 0.075(3) 0.048(3) 0.057(3) 0.012(2) -0.002(3) -0.005(3)
C5 0.047(3) 0.106(4) 0.058(3) -0.029(3) 0.001(2) 0.014(3)
C6 0.039(3) 0.090(4) 0.071(3) -0.030(3) 0.005(2) 0.004(3)
C7 0.061(4) 0.112(5) 0.115(5) -0.061(4) -0.011(4) 0.007(4)
C8 0.088(5) 0.155(7) 0.064(4) 0.001(4) 0.022(3) 0.039(5)
C9 0.029(2) 0.097(4) 0.083(4) -0.005(3) -0.014(2) -0.007(2)
C10 0.041(3) 0.180(7) 0.126(6) -0.034(6) -0.002(4) -0.003(4)
C11 0.064(4) 0.132(6) 0.108(5) 0.025(5) -0.035(4) -0.005(4)
C12 0.067(4) 0.096(5) 0.158(7) -0.005(5) -0.023(4) -0.026(4)
C21 0.037(2) 0.067(3) 0.064(3) 0.009(2) 0.017(2) 0.003(2)
C22 0.050(3) 0.068(4) 0.078(4) -0.004(3) 0.010(3) -0.008(3)
C23 0.039(3) 0.087(4) 0.096(4) 0.023(3) 0.010(3) 0.011(3)
C24 0.054(3) 0.085(4) 0.071(3) 0.008(3) 0.028(3) -0.001(3)
C25 0.055(3) 0.041(2) 0.047(2) -0.0014(19) 0.011(2) 0.005(2)
C26 0.070(3) 0.040(3) 0.060(3) -0.002(2) 0.007(3) 0.008(2)
C27 0.076(3) 0.057(3) 0.053(3) -0.009(2) 0.022(3) 0.001(3)
C28 0.062(3) 0.051(3) 0.062(3) -0.013(2) 0.002(2) 0.000(2)
C29 0.049(2) 0.051(3) 0.045(2) 0.014(2) -0.0010(19) -0.001(2)
C30 0.067(3) 0.046(3) 0.078(4) 0.013(3) 0.001(3) -0.002(3)
C31 0.048(3) 0.064(3) 0.065(3) 0.016(3) -0.005(2) -0.002(2)
C32 0.084(4) 0.085(4) 0.049(3) 0.019(3) 0.006(3) 0.007(3)
C41 0.0340(19) 0.050(2) 0.083(3) 0.000(2) 0.0112(19) -0.0041(17)
C42A 0.043(3) 0.067(4) 0.106(5) -0.018(4) 0.018(4) -0.006(3)
C42B 0.042(7) 0.068(8) 0.098(8) -0.017(7) 0.011(7) 0.001(7)
C43A 0.049(3) 0.076(4) 0.097(4) 0.007(4) 0.003(3) -0.003(3)
C43B 0.047(7) 0.072(7) 0.100(7) 0.006(7) 0.005(7) 0.001(7)
C44A 0.045(3) 0.063(4) 0.112(5) 0.015(4) 0.019(4) -0.010(3)
C44B 0.047(6) 0.053(6) 0.095(6) 0.010(6) 0.008(6) -0.009(6)
C45 0.059(2) 0.058(2) 0.067(2) -0.019(2) 0.020(2) -0.013(2)
C46A 0.080(4) 0.087(5) 0.079(4) -0.021(4) 0.017(4) -0.004(4)
C46B 0.072(6) 0.074(6) 0.076(6) -0.011(6) 0.011(6) -0.010(6)
C47A 0.084(5) 0.052(4) 0.110(6) -0.023(4) 0.026(5) -0.021(4)
C47B 0.073(8) 0.050(7) 0.088(8) -0.025(7) 0.018(7) -0.021(7)
C48A 0.061(4) 0.075(4) 0.085(4) -0.022(4) 0.015(3) -0.006(3)
C48B 0.072(6) 0.078(6) 0.081(6) -0.018(6) 0.020(6) -0.011(6)
C49 0.051(2) 0.053(2) 0.068(2) 0.016(2) 0.0049(19) 0.0077(19)
C50A 0.070(4) 0.073(4) 0.071(4) 0.014(3) 0.002(4) -0.014(4)
C50B 0.066(8) 0.071(7) 0.071(7) 0.016(7) -0.002(7) 0.007(7)
C51A 0.085(5) 0.086(5) 0.115(5) 0.015(5) 0.009(4) 0.029(4)
C51B 0.068(6) 0.067(6) 0.087(6) 0.019(6) 0.002(6) 0.005(6)
C52A 0.076(4) 0.079(4) 0.090(4) 0.015(4) 0.016(4) -0.005(4)
C52B 0.068(6) 0.071(6) 0.095(6) 0.021(6) 0.012(6) 0.013(6)
C61 0.042(2) 0.043(2) 0.046(2) 0.0059(19) 0.0090(18) -0.0066(18)
C62 0.071(3) 0.075(4) 0.047(3) 0.005(3) 0.011(2) -0.017(3)
C63 0.042(2) 0.055(3) 0.067(3) 0.010(2) 0.016(2) -0.007(2)
C64 0.053(3) 0.048(3) 0.067(3) 0.012(2) 0.008(2) -0.005(2)
C65 0.035(2) 0.037(2) 0.053(2) -0.0049(18) -0.0009(18) 0.0075(17)
C66 0.041(2) 0.045(3) 0.070(3) 0.008(2) 0.001(2) 0.003(2)
C67 0.058(3) 0.048(3) 0.060(3) -0.010(2) -0.004(2) 0.006(2)
C68 0.035(2) 0.052(3) 0.072(3) -0.003(2) 0.005(2) 0.007(2)
C69 0.040(2) 0.044(2) 0.047(2) -0.0107(19) -0.0060(18) 0.0014(18)
C70 0.040(3) 0.076(4) 0.069(3) -0.018(3) -0.011(2) -0.002(2)
C71 0.062(3) 0.046(3) 0.063(3) -0.019(2) -0.002(2) 0.000(2)
C72 0.062(3) 0.053(3) 0.044(3) -0.005(2) -0.003(2) 0.000(2)

loop_
_atom_type_symbol
_atom_type_description
_atom_type_scat_dispersion_real
_atom_type_scat_dispersion_imag
_atom_type_scat_source
C C 0.0181 0.0091 'International Tables Vol C Tables 4.2.6.8 and 6.1.1.4'
H H 0.0000 0.0000 'International Tables Vol C Tables 4.2.6.8 and 6.1.1.4'
O O 0.0492 0.0322 'International Tables Vol C Tables 4.2.6.8 and 6.1.1.4'
Si Si 0.2541 0.3302 'International Tables Vol C Tables 4.2.6.8 and 6.1.1.4'
Tb Tb -9.1472 9.1891 'International Tables Vol C Tables 4.2.6.8 and 6.1.1.4'

loop_
_exptl_crystal_face_index_h
_exptl_crystal_face_index_k
_exptl_crystal_face_index_l
_exptl_crystal_face_perp_dist
0 0 -2 0.0586
0 0 2 0.0092
2 2 -2 0.0902
-2 -2 2 0.0916
1 -1 0 0.0907
-1 1 0 0.0874
1 0 0 0.1079
-1 0 0 0.1288
0 -2 2 0.0797

loop_
_geom_angle_atom_site_label_1
_geom_angle_atom_site_label_2
_geom_angle_atom_site_label_3
_geom_angle
O1 Tb1 Si1 33.14(7)
O2 Tb1 Si1 29.97(9)
O2 Tb1 O1 63.06(11)
O21 Tb1 Si1 108.21(9)
O21 Tb1 O1 92.01(11)
O21 Tb1 O2 116.17(12)
O21 Tb1 O61 113.53(12)
O41 Tb1 Si1 121.50(9)
O41 Tb1 O1 154.57(11)
O41 Tb1 O2 91.74(12)
O41 Tb1 O21 102.97(13)
O41 Tb1 O61 102.44(12)
O61 Tb1 Si1 108.29(8)
O61 Tb1 O1 89.88(10)
O61 Tb1 O2 123.18(12)
O1 Si1 Tb1 54.53(10)
O2 Si1 Tb1 40.57(11)
O2 Si1 O1 94.99(15)
O2 Si1 O3 115.07(19)
O3 Si1 Tb1 125.44(12)
O3 Si1 O1 114.40(17)
O4 Si1 Tb1 126.70(14)
O4 Si1 O1 107.44(17)
O4 Si1 O2 116.60(19)
O4 Si1 O3 107.82(18)
O21 Si2 O22 112.62(17)
O21 Si2 O23 105.67(16)
O21 Si2 O24 112.47(17)
O22 Si2 O23 106.34(17)
O24 Si2 O22 106.74(17)
O24 Si2 O23 112.95(18)
O41 Si3 O42B 107.4(8)
O41 Si3 O43A 103.7(2)
O41 Si3 O43B 111.4(9)
O41 Si3 O44A 111.36(19)
O41 Si3 O44B 108.0(7)
O42A Si3 O41 115.7(2)
O42A Si3 O43A 113.2(2)
O42A Si3 O44A 106.6(2)
O42B Si3 O43B 103.4(10)
O42B Si3 O44B 106.1(9)
O43A Si3 O44A 105.8(2)
O43B Si3 O44B 119.6(11)
O61 Si4 O62 105.74(15)
O61 Si4 O63 112.35(16)
O61 Si4 O64 113.16(15)
O62 Si4 O63 113.97(16)
O62 Si4 O64 105.49(16)
O63 Si4 O64 106.08(15)
Si1 O1 Tb1 92.33(12)
C1 O1 Tb1 137.2(2)
C1 O1 Si1 130.3(3)
Si1 O2 Tb1 109.46(16)
C5 O3 Si1 133.9(4)
C9 O4 Si1 133.1(4)
Si2 O21 Tb1 171.4(2)
C21 O22 Si2 132.7(3)
C25 O23 Si2 130.4(3)
C29 O24 Si2 133.0(3)
Si3 O41 Tb1 155.1(2)
C41 O42A Si3 136.3(4)
C41 O42B Si3 135.8(14)
C45 O43A Si3 131.7(4)
C45 O43B Si3 135.3(14)
C49 O44A Si3 133.7(3)
C49 O44B Si3 132.1(11)
Si4 O61 Tb1 171.30(18)
C61 O62 Si4 131.0(3)
C65 O63 Si4 133.0(3)
C69 O64 Si4 132.5(3)
O1 C1 C2 105.8(3)
O1 C1 C3 108.6(4)
O1 C1 C4 108.4(4)
C3 C1 C2 109.8(4)
C3 C1 C4 113.3(4)
C4 C1 C2 110.7(4)
C1 C2 H2A 109.5
C1 C2 H2B 109.5
C1 C2 H2C 109.5
H2A C2 H2B 109.5
H2A C2 H2C 109.5
H2B C2 H2C 109.5
C1 C3 H3A 109.5
C1 C3 H3B 109.5
C1 C3 H3C 109.5
H3A C3 H3B 109.5
H3A C3 H3C 109.5
H3B C3 H3C 109.5
C1 C4 H4A 109.5
C1 C4 H4B 109.5
C1 C4 H4C 109.5
H4A C4 H4B 109.5
H4A C4 H4C 109.5
H4B C4 H4C 109.5
O3 C5 C6 111.6(4)
O3 C5 C7 107.7(5)
O3 C5 C8 105.4(5)
C7 C5 C6 109.5(6)
C8 C5 C6 110.9(6)
C8 C5 C7 111.7(6)
C5 C6 H6A 109.5
C5 C6 H6B 109.5
C5 C6 H6C 109.5
H6A C6 H6B 109.5
H6A C6 H6C 109.5
H6B C6 H6C 109.5
C5 C7 H7A 109.5
C5 C7 H7B 109.5
C5 C7 H7C 109.5
H7A C7 H7B 109.5
H7A C7 H7C 109.5
H7B C7 H7C 109.5
C5 C8 H8A 109.5
C5 C8 H8B 109.5
C5 C8 H8C 109.5
H8A C8 H8B 109.5
H8A C8 H8C 109.5
H8B C8 H8C 109.5
O4 C9 C10 105.8(5)
O4 C9 C11 108.4(5)
O4 C9 C12 109.6(5)
C10 C9 C11 111.7(7)
C12 C9 C10 112.2(7)
C12 C9 C11 109.0(7)
C9 C10 H10A 109.5
C9 C10 H10B 109.5
C9 C10 H10C 109.5
H10A C10 H10B 109.5
H10A C10 H10C 109.5
H10B C10 H10C 109.5
C9 C11 H11A 109.5
C9 C11 H11B 109.5
C9 C11 H11C 109.5
H11A C11 H11B 109.5
H11A C11 H11C 109.5
H11B C11 H11C 109.5
C9 C12 H12A 109.5
C9 C12 H12B 109.5
C9 C12 H12C 109.5
H12A C12 H12B 109.5
H12A C12 H12C 109.5
H12B C12 H12C 109.5
O22 C21 C22 110.4(4)
O22 C21 C23 105.0(4)
O22 C21 C24 108.5(5)
C22 C21 C23 111.2(5)
C22 C21 C24 110.8(5)
C24 C21 C23 110.7(5)
C21 C22 H22A 109.5
C21 C22 H22B 109.5
C21 C22 H22C 109.5
H22A C22 H22B 109.5
H22A C22 H22C 109.5
H22B C22 H22C 109.5
C21 C23 H23A 109.5
C21 C23 H23B 109.5
C21 C23 H23C 109.5
H23A C23 H23B 109.5
H23A C23 H23C 109.5
H23B C23 H23C 109.5
C21 C24 H24A 109.5
C21 C24 H24B 109.5
C21 C24 H24C 109.5
H24A C24 H24B 109.5
H24A C24 H24C 109.5
H24B C24 H24C 109.5
O23 C25 C26 108.3(4)
O23 C25 C27 111.8(4)
O23 C25 C28 106.0(4)
C26 C25 C27 110.6(4)
C26 C25 C28 110.5(4)
C28 C25 C27 109.6(4)
C25 C26 H26A 109.5
C25 C26 H26B 109.5
C25 C26 H26C 109.5
H26A C26 H26B 109.5
H26A C26 H26C 109.5
H26B C26 H26C 109.5
C25 C27 H27A 109.5
C25 C27 H27B 109.5
C25 C27 H27C 109.5
H27A C27 H27B 109.5
H27A C27 H27C 109.5
H27B C27 H27C 109.5
C25 C28 H28A 109.5
C25 C28 H28B 109.5
C25 C28 H28C 109.5
H28A C28 H28B 109.5
H28A C28 H28C 109.5
H28B C28 H28C 109.5
O24 C29 C30 106.6(4)
O24 C29 C31 110.7(4)
O24 C29 C32 105.8(4)
C30 C29 C31 111.3(5)
C30 C29 C32 110.9(5)
C32 C29 C31 111.3(5)
C29 C30 H30A 109.5
C29 C30 H30B 109.5
C29 C30 H30C 109.5
H30A C30 H30B 109.5
H30A C30 H30C 109.5
H30B C30 H30C 109.5
C29 C31 H31A 109.5
C29 C31 H31B 109.5
C29 C31 H31C 109.5
H31A C31 H31B 109.5
H31A C31 H31C 109.5
H31B C31 H31C 109.5
C29 C32 H32A 109.5
C29 C32 H32B 109.5
C29 C32 H32C 109.5
H32A C32 H32B 109.5
H32A C32 H32C 109.5
H32B C32 H32C 109.5
O42A C41 C42A 108.0(5)
O42A C41 C43A 110.6(5)
O42A C41 C44A 105.6(5)
O42B C41 C42B 127.5(15)
O42B C41 C43B 110.0(15)
O42B C41 C44B 99.2(15)
C42A C41 C43A 107.4(5)
C42B C41 C43B 105.8(11)
C42B C41 C44B 107.3(12)
C44A C41 C42A 112.8(5)
C44A C41 C43A 112.3(5)
C44B C41 C43B 104.8(11)
C41 C42A H42A 109.5
C41 C42A H42B 109.5
C41 C42A H42C 109.5
H42A C42A H42B 109.5
H42A C42A H42C 109.5
H42B C42A H42C 109.5
C41 C42B H42D 109.5
C41 C42B H42E 109.5
C41 C42B H42F 109.5
H42D C42B H42E 109.5
H42D C42B H42F 109.5
H42E C42B H42F 109.5
C41 C43A H43A 109.5
C41 C43A H43B 109.5
C41 C43A H43C 109.5
H43A C43A H43B 109.5
H43A C43A H43C 109.5
H43B C43A H43C 109.5
C41 C43B H43D 109.5
C41 C43B H43E 109.5
C41 C43B H43F 109.5
H43D C43B H43E 109.5
H43D C43B H43F 109.5
H43E C43B H43F 109.5
C41 C44A H44A 109.5
C41 C44A H44B 109.5
C41 C44A H44C 109.5
H44A C44A H44B 109.5
H44A C44A H44C 109.5
H44B C44A H44C 109.5
C41 C44B H44D 109.5
C41 C44B H44E 109.5
C41 C44B H44F 109.5
H44D C44B H44E 109.5
H44D C44B H44F 109.5
H44E C44B H44F 109.5
O43A C45 C46A 104.5(5)
O43A C45 C47A 113.7(6)
O43A C45 C48A 109.2(5)
O43B C45 C46B 110.8(18)
O43B C45 C47B 100(2)
O43B C45 C48B 110.4(16)
C46B C45 C47B 112.7(13)
C46B C45 C48B 111.7(13)
C47A C45 C46A 108.6(6)
C47A C45 C48A 110.8(6)
C47B C45 C48B 110.7(14)
C48A C45 C46A 109.8(5)
C45 C46A H46A 109.5
C45 C46A H46B 109.5
C45 C46A H46C 109.5
H46A C46A H46B 109.5
H46A C46A H46C 109.5
H46B C46A H46C 109.5
C45 C46B H46D 109.5
C45 C46B H46E 109.5
C45 C46B H46F 109.5
H46D C46B H46E 109.5
H46D C46B H46F 109.5
H46E C46B H46F 109.5
C45 C47A H47A 109.5
C45 C47A H47B 109.5
C45 C47A H47C 109.5
H47A C47A H47B 109.5
H47A C47A H47C 109.5
H47B C47A H47C 109.5
C45 C47B H47D 109.5
C45 C47B H47E 109.5
C45 C47B H47F 109.5
H47D C47B H47E 109.5
H47D C47B H47F 109.5
H47E C47B H47F 109.5
C45 C48A H48A 109.5
C45 C48A H48B 109.5
C45 C48A H48C 109.5
H48A C48A H48B 109.5
H48A C48A H48C 109.5
H48B C48A H48C 109.5
C45 C48B H48D 109.5
C45 C48B H48E 109.5
C45 C48B H48F 109.5
H48D C48B H48E 109.5
H48D C48B H48F 109.5
H48E C48B H48F 109.5
O44A C49 C50A 105.6(5)
O44A C49 C51A 103.9(6)
O44A C49 C52A 115.4(5)
O44B C49 C50B 92.2(15)
O44B C49 C51B 145.1(16)
O44B C49 C52B 96.6(15)
C50B C49 C51B 106.9(12)
C50B C49 C52B 107.6(12)
C51A C49 C50A 109.5(6)
C51A C49 C52A 111.1(6)
C52A C49 C50A 111.0(6)
C52B C49 C51B 104.7(11)
C49 C50A H50A 109.5
C49 C50A H50B 109.5
C49 C50A H50C 109.5
H50A C50A H50B 109.5
H50A C50A H50C 109.5
H50B C50A H50C 109.5
C49 C50B H50D 109.5
C49 C50B H50E 109.5
C49 C50B H50F 109.5
H50D C50B H50E 109.5
H50D C50B H50F 109.5
H50E C50B H50F 109.5
C49 C51A H51A 109.5
C49 C51A H51B 109.5
C49 C51A H51C 109.5
H51A C51A H51B 109.5
H51A C51A H51C 109.5
H51B C51A H51C 109.5
C49 C51B H51D 109.5
C49 C51B H51E 109.5
C49 C51B H51F 109.5
H51D C51B H51E 109.5
H51D C51B H51F 109.5
H51E C51B H51F 109.5
C49 C52A H52A 109.5
C49 C52A H52B 109.5
C49 C52A H52C 109.5
H52A C52A H52B 109.5
H52A C52A H52C 109.5
H52B C52A H52C 109.5
C49 C52B H52D 109.5
C49 C52B H52E 109.5
C49 C52B H52F 109.5
H52D C52B H52E 109.5
H52D C52B H52F 109.5
H52E C52B H52F 109.5
O62 C61 C62 105.6(4)
O62 C61 C63 111.4(4)
O62 C61 C64 108.9(4)
C62 C61 C63 110.4(4)
C62 C61 C64 110.8(4)
C64 C61 C63 109.6(4)
C61 C62 H62A 109.5
C61 C62 H62B 109.5
C61 C62 H62C 109.5
H62A C62 H62B 109.5
H62A C62 H62C 109.5
H62B C62 H62C 109.5
C61 C63 H63A 109.5
C61 C63 H63B 109.5
C61 C63 H63C 109.5
H63A C63 H63B 109.5
H63A C63 H63C 109.5
H63B C63 H63C 109.5
C61 C64 H64A 109.5
C61 C64 H64B 109.5
C61 C64 H64C 109.5
H64A C64 H64B 109.5
H64A C64 H64C 109.5
H64B C64 H64C 109.5
O63 C65 C66 108.6(4)
O63 C65 C67 110.0(4)
O63 C65 C68 105.2(4)
C66 C65 C67 111.6(4)
C66 C65 C68 110.0(4)
C68 C65 C67 111.2(4)
C65 C66 H66A 109.5
C65 C66 H66B 109.5
C65 C66 H66C 109.5
H66A C66 H66B 109.5
H66A C66 H66C 109.5
H66B C66 H66C 109.5
C65 C67 H67A 109.5
C65 C67 H67B 109.5
C65 C67 H67C 109.5
H67A C67 H67B 109.5
H67A C67 H67C 109.5
H67B C67 H67C 109.5
C65 C68 H68A 109.5
C65 C68 H68B 109.5
C65 C68 H68C 109.5
H68A C68 H68B 109.5
H68A C68 H68C 109.5
H68B C68 H68C 109.5
O64 C69 C70 108.7(4)
O64 C69 C71 105.5(4)
O64 C69 C72 110.8(4)
C70 C69 C71 108.9(4)
C72 C69 C70 112.7(4)
C72 C69 C71 110.0(4)
C69 C70 H70A 109.5
C69 C70 H70B 109.5
C69 C70 H70C 109.5
H70A C70 H70B 109.5
H70A C70 H70C 109.5
H70B C70 H70C 109.5
C69 C71 H71A 109.5
C69 C71 H71B 109.5
C69 C71 H71C 109.5
H71A C71 H71B 109.5
H71A C71 H71C 109.5
H71B C71 H71C 109.5
C69 C72 H72A 109.5
C69 C72 H72B 109.5
C69 C72 H72C 109.5
H72A C72 H72B 109.5
H72A C72 H72C 109.5
H72B C72 H72C 109.5

loop_
_geom_bond_atom_site_label_1
_geom_bond_atom_site_label_2
_geom_bond_distance
Tb1 Si1 3.0349(12)
Tb1 O1 2.474(3)
Tb1 O2 2.093(3)
Tb1 O21 2.026(3)
Tb1 O41 2.023(3)
Tb1 O61 2.033(3)
Si1 O1 1.661(3)
Si1 O2 1.608(3)
Si1 O3 1.615(4)
Si1 O4 1.604(3)
Si2 O21 1.608(3)
Si2 O22 1.623(3)
Si2 O23 1.625(3)
Si2 O24 1.619(3)
Si3 O41 1.607(3)
Si3 O42A 1.595(4)
Si3 O42B 1.617(13)
Si3 O43A 1.635(4)
Si3 O43B 1.624(14)
Si3 O44A 1.645(4)
Si3 O44B 1.628(13)
Si4 O61 1.610(3)
Si4 O62 1.621(3)
Si4 O63 1.621(3)
Si4 O64 1.623(3)
O1 C1 1.485(5)
O3 C5 1.440(6)
O4 C9 1.440(6)
O22 C21 1.444(6)
O23 C25 1.440(5)
O24 C29 1.448(6)
O42A C41 1.449(6)
O42B C41 1.432(14)
O43A C45 1.423(7)
O43B C45 1.394(15)
O44A C49 1.421(7)
O44B C49 1.458(13)
O62 C61 1.444(5)
O63 C65 1.444(5)
O64 C69 1.428(5)
C1 C2 1.516(6)
C1 C3 1.499(6)
C1 C4 1.512(7)
C2 H2A 0.9600
C2 H2B 0.9600
C2 H2C 0.9600
C3 H3A 0.9600
C3 H3B 0.9600
C3 H3C 0.9600
C4 H4A 0.9600
C4 H4B 0.9600
C4 H4C 0.9600
C5 C6 1.523(8)
C5 C7 1.517(10)
C5 C8 1.491(10)
C6 H6A 0.9600
C6 H6B 0.9600
C6 H6C 0.9600
C7 H7A 0.9600
C7 H7B 0.9600
C7 H7C 0.9600
C8 H8A 0.9600
C8 H8B 0.9600
C8 H8C 0.9600
C9 C10 1.489(10)
C9 C11 1.500(10)
C9 C12 1.481(11)
C10 H10A 0.9600
C10 H10B 0.9600
C10 H10C 0.9600
C11 H11A 0.9600
C11 H11B 0.9600
C11 H11C 0.9600
C12 H12A 0.9600
C12 H12B 0.9600
C12 H12C 0.9600
C21 C22 1.496(8)
C21 C23 1.523(8)
C21 C24 1.522(7)
C22 H22A 0.9600
C22 H22B 0.9600
C22 H22C 0.9600
C23 H23A 0.9600
C23 H23B 0.9600
C23 H23C 0.9600
C24 H24A 0.9600
C24 H24B 0.9600
C24 H24C 0.9600
C25 C26 1.516(7)
C25 C27 1.528(7)
C25 C28 1.522(7)
C26 H26A 0.9600
C26 H26B 0.9600
C26 H26C 0.9600
C27 H27A 0.9600
C27 H27B 0.9600
C27 H27C 0.9600
C28 H28A 0.9600
C28 H28B 0.9600
C28 H28C 0.9600
C29 C30 1.504(7)
C29 C31 1.516(7)
C29 C32 1.511(7)
C30 H30A 0.9600
C30 H30B 0.9600
C30 H30C 0.9600
C31 H31A 0.9600
C31 H31B 0.9600
C31 H31C 0.9600
C32 H32A 0.9600
C32 H32B 0.9600
C32 H32C 0.9600
C41 C42A 1.512(8)
C41 C42B 1.536(16)
C41 C43A 1.518(8)
C41 C43B 1.571(15)
C41 C44A 1.477(8)
C41 C44B 1.542(16)
C42A H42A 0.9600
C42A H42B 0.9600
C42A H42C 0.9600
C42B H42D 0.9600
C42B H42E 0.9600
C42B H42F 0.9600
C43A H43A 0.9600
C43A H43B 0.9600
C43A H43C 0.9600
C43B H43D 0.9600
C43B H43E 0.9600
C43B H43F 0.9600
C44A H44A 0.9600
C44A H44B 0.9600
C44A H44C 0.9600
C44B H44D 0.9600
C44B H44E 0.9600
C44B H44F 0.9600
C45 C46A 1.529(9)
C45 C46B 1.507(16)
C45 C47A 1.520(9)
C45 C47B 1.519(17)
C45 C48A 1.526(8)
C45 C48B 1.525(16)
C46A H46A 0.9600
C46A H46B 0.9600
C46A H46C 0.9600
C46B H46D 0.9600
C46B H46E 0.9600
C46B H46F 0.9600
C47A H47A 0.9600
C47A H47B 0.9600
C47A H47C 0.9600
C47B H47D 0.9600
C47B H47E 0.9600
C47B H47F 0.9600
C48A H48A 0.9600
C48A H48B 0.9600
C48A H48C 0.9600
C48B H48D 0.9600
C48B H48E 0.9600
C48B H48F 0.9600
C49 C50A 1.516(8)
C49 C50B 1.519(14)
C49 C51A 1.495(8)
C49 C51B 1.548(14)
C49 C52A 1.495(8)
C49 C52B 1.534(14)
C50A H50A 0.9600
C50A H50B 0.9600
C50A H50C 0.9600
C50B H50D 0.9600
C50B H50E 0.9600
C50B H50F 0.9600
C51A H51A 0.9600
C51A H51B 0.9600
C51A H51C 0.9600
C51B H51D 0.9600
C51B H51E 0.9600
C51B H51F 0.9600
C52A H52A 0.9600
C52A H52B 0.9600
C52A H52C 0.9600
C52B H52D 0.9600
C52B H52E 0.9600
C52B H52F 0.9600
C61 C62 1.505(7)
C61 C63 1.527(6)
C61 C64 1.524(7)
C62 H62A 0.9600
C62 H62B 0.9600
C62 H62C 0.9600
C63 H63A 0.9600
C63 H63B 0.9600
C63 H63C 0.9600
C64 H64A 0.9600
C64 H64B 0.9600
C64 H64C 0.9600
C65 C66 1.505(7)
C65 C67 1.519(7)
C65 C68 1.519(6)
C66 H66A 0.9600
C66 H66B 0.9600
C66 H66C 0.9600
C67 H67A 0.9600
C67 H67B 0.9600
C67 H67C 0.9600
C68 H68A 0.9600
C68 H68B 0.9600
C68 H68C 0.9600
C69 C70 1.519(7)
C69 C71 1.527(7)
C69 C72 1.510(7)
C70 H70A 0.9600
C70 H70B 0.9600
C70 H70C 0.9600
C71 H71A 0.9600
C71 H71B 0.9600
C71 H71C 0.9600
C72 H72A 0.9600
C72 H72B 0.9600
C72 H72C 0.9600

loop_
_geom_torsion_atom_site_label_1
_geom_torsion_atom_site_label_2
_geom_torsion_atom_site_label_3
_geom_torsion_atom_site_label_4
_geom_torsion
Tb1 Si1 O1 C1 176.2(4)
Tb1 Si1 O3 C5 -24.0(6)
Tb1 Si1 O4 C9 131.7(5)
Tb1 O1 C1 C2 -12.1(5)
Tb1 O1 C1 C3 105.7(4)
Tb1 O1 C1 C4 -130.9(4)
Si1 O1 C1 C2 173.4(3)
Si1 O1 C1 C3 -68.8(5)
Si1 O1 C1 C4 54.6(5)
Si1 O3 C5 C6 33.3(9)
Si1 O3 C5 C7 -86.9(6)
Si1 O3 C5 C8 153.8(5)
Si1 O4 C9 C10 -160.1(6)
Si1 O4 C9 C11 80.0(7)
Si1 O4 C9 C12 -38.9(8)
Si2 O22 C21 C22 43.8(6)
Si2 O22 C21 C23 163.7(4)
Si2 O22 C21 C24 -77.9(6)
Si2 O23 C25 C26 91.5(5)
Si2 O23 C25 C27 -30.5(6)
Si2 O23 C25 C28 -149.9(4)
Si2 O24 C29 C30 93.0(5)
Si2 O24 C29 C31 -28.2(7)
Si2 O24 C29 C32 -148.9(4)
Si3 O42A C41 C42A 69.9(7)
Si3 O42A C41 C43A -47.4(8)
Si3 O42A C41 C44A -169.1(5)
Si3 O42B C41 C42B -18(3)
Si3 O42B C41 C43B -148(2)
Si3 O42B C41 C44B 102(2)
Si3 O43A C45 C46A -155.6(5)
Si3 O43A C45 C47A -37.4(8)
Si3 O43A C45 C48A 86.9(7)
Si3 O43B C45 C46B -68(3)
Si3 O43B C45 C47B 51(3)
Si3 O43B C45 C48B 167(3)
Si3 O44A C49 C50A 83.4(6)
Si3 O44A C49 C51A -161.4(5)
Si3 O44A C49 C52A -39.5(8)
Si3 O44B C49 C50B -88(2)
Si3 O44B C49 C51B 36(3)
Si3 O44B C49 C52B 164(2)
Si4 O62 C61 C62 -158.2(4)
Si4 O62 C61 C63 -38.3(6)
Si4 O62 C61 C64 82.7(5)
Si4 O63 C65 C66 80.9(5)
Si4 O63 C65 C67 -41.5(6)
Si4 O63 C65 C68 -161.3(3)
Si4 O64 C69 C70 -80.4(5)
Si4 O64 C69 C71 162.9(3)
Si4 O64 C69 C72 44.0(5)
O1 Si1 O2 Tb1 3.94(19)
O1 Si1 O3 C5 -86.7(5)
O1 Si1 O4 C9 -169.9(5)
O2 Si1 O1 Tb1 -3.14(15)
O2 Si1 O1 C1 173.1(3)
O2 Si1 O3 C5 21.8(6)
O2 Si1 O4 C9 85.1(5)
O3 Si1 O1 Tb1 117.29(16)
O3 Si1 O1 C1 -66.5(4)
O3 Si1 O2 Tb1 -115.97(19)
O3 Si1 O4 C9 -46.1(6)
O4 Si1 O1 Tb1 -123.05(16)
O4 Si1 O1 C1 53.2(4)
O4 Si1 O2 Tb1 116.28(19)
O4 Si1 O3 C5 153.9(5)
O21 Si2 O22 C21 -80.7(4)
O21 Si2 O23 C25 -165.9(4)
O21 Si2 O24 C29 -46.7(5)
O22 Si2 O23 C25 -46.0(4)
O22 Si2 O24 C29 -170.7(4)
O23 Si2 O22 C21 164.0(4)
O23 Si2 O24 C29 72.8(5)
O24 Si2 O22 C21 43.1(5)
O24 Si2 O23 C25 70.8(4)
O41 Si3 O42A C41 -48.0(6)
O41 Si3 O42B C41 75(2)
O41 Si3 O43A C45 -165.8(5)
O41 Si3 O43B C45 136(2)
O41 Si3 O44A C49 -71.5(5)
O41 Si3 O44B C49 81.4(17)
O42A Si3 O41 Tb1 90.4(5)
O42A Si3 O43A C45 67.9(6)
O42A Si3 O44A C49 55.6(5)
O42B Si3 O41 Tb1 54.5(9)
O42B Si3 O43B C45 21(3)
O42B Si3 O44B C49 -163.6(16)
O43A Si3 O41 Tb1 -34.2(5)
O43A Si3 O42A C41 71.6(6)
O43A Si3 O44A C49 176.4(5)
O43B Si3 O41 Tb1 -58.1(10)
O43B Si3 O42B C41 -167(2)
O43B Si3 O44B C49 -47(2)
O44A Si3 O41 Tb1 -147.6(5)
O44A Si3 O42A C41 -172.5(5)
O44A Si3 O43A C45 -48.5(5)
O44B Si3 O41 Tb1 168.6(7)
O44B Si3 O42B C41 -40(2)
O44B Si3 O43B C45 -96(3)
O61 Si4 O62 C61 -168.4(4)
O61 Si4 O63 C65 -46.7(4)
O61 Si4 O64 C69 -78.5(4)
O62 Si4 O63 C65 73.6(4)
O62 Si4 O64 C69 166.4(4)
O63 Si4 O62 C61 67.7(4)
O63 Si4 O64 C69 45.1(4)
O64 Si4 O62 C61 -48.2(4)
O64 Si4 O63 C65 -170.8(4)

loop_
_exptl_oxdiff_crystal_face_indexfrac_h
_exptl_oxdiff_crystal_face_indexfrac_k
_exptl_oxdiff_crystal_face_indexfrac_l
_exptl_oxdiff_crystal_face_x
_exptl_oxdiff_crystal_face_y
_exptl_oxdiff_crystal_face_z
0.0007 -0.0007 -2.0005 0.0168 0.0702 0.0241
-0.0007 0.0007 2.0005 -0.0168 -0.0702 -0.0241
2.0008 2.0025 -1.9988 -0.1180 0.0117 0.2421
-2.0008 -2.0025 1.9988 0.1180 -0.0117 -0.2421
0.9984 -1.0016 0.0036 0.1264 -0.0336 -0.0133
-0.9984 1.0016 -0.0036 -0.1264 0.0336 0.0133
0.9992 -0.0000 0.0022 0.0295 -0.0314 0.0478
-0.9992 0.0000 -0.0022 -0.0295 0.0314 -0.0478
-0.0023 -2.0025 2.0032 0.1770 -0.0746 -0.1464
